data_4308340
loop_
_publ_author_name
'Steven M. Berry'
'Deborah C. Bebout'
'Raymond J. Butcher'

_publ_section_title
;
Solid-State and Solution-State Coordination Chemistry of the Zinc Triad
with the Mixed N,S Donor Ligand Bis(2-methylpyridyl) Sulfide
;
_journal_name_full 'Inorganic Chemistry'
_journal_page_first 27
_journal_page_last 39
_journal_paper_doi 10.1021/ic048915s
_journal_volume 44
_journal_year 2005
_chemical_formula_sum 'C24 H24 Cl2 Hg N4 O8 S2'
_chemical_formula_weight 832.08
_chemical_name_systematic
; 
 ? 
;
_space_group_IT_number 2
_symmetry_cell_setting triclinic
_symmetry_space_group_name_Hall '-P 1'
_symmetry_space_group_name_H-M 'P -1'
_atom_sites_solution_hydrogens geom
_atom_sites_solution_primary direct
_atom_sites_solution_secondary difmap
_audit_creation_method SHELXL-97
_cell_angle_alpha 94.2970(10)
_cell_angle_beta 95.4130(10)
_cell_angle_gamma 93.7370(10)
_cell_formula_units_Z 4
_cell_length_a 11.0894(7)
_cell_length_b 11.9455(7)
_cell_length_c 22.2423(14)
_cell_measurement_temperature 103(2)
_cell_volume 2917.3(3)
_computing_cell_refinement 'Bruker SMART'
_computing_data_collection 'Bruker SMART'
_computing_data_reduction 'Bruker SHELXTL'
_computing_molecular_graphics 'Bruker SHELXTL'
_computing_publication_material 'Bruker SHELXTL'
_computing_structure_refinement 'SHELXL-97 (Sheldrick, 1997)'
_computing_structure_solution 'SHELXS-97 (Sheldrick, 1990)'
_diffrn_ambient_temperature 103(2)
_diffrn_measured_fraction_theta_full 0.934
_diffrn_measured_fraction_theta_max 0.934
_diffrn_measurement_device_type 'CCD area detector'
_diffrn_measurement_method 'phi and omega scans'
_diffrn_radiation_monochromator graphite
_diffrn_radiation_source 'fine-focus sealed tube'
_diffrn_radiation_type MoK\a
_diffrn_radiation_wavelength 0.71073
_diffrn_reflns_av_R_equivalents 0.0209
_diffrn_reflns_av_sigmaI/netI 0.0173
_diffrn_reflns_limit_h_max 14
_diffrn_reflns_limit_h_min -14
_diffrn_reflns_limit_k_max 15
_diffrn_reflns_limit_k_min -15
_diffrn_reflns_limit_l_max 28
_diffrn_reflns_limit_l_min -29
_diffrn_reflns_number 23444
_diffrn_reflns_theta_full 28.34
_diffrn_reflns_theta_max 28.34
_diffrn_reflns_theta_min 1.85
_exptl_absorpt_coefficient_mu 5.656
_exptl_absorpt_correction_T_max 0.928069
_exptl_absorpt_correction_T_min 0.531528
_exptl_absorpt_correction_type multi-scan
_exptl_crystal_colour colorless
_exptl_crystal_density_diffrn 1.895
_exptl_crystal_density_method 'not measured'
_exptl_crystal_description plate
_exptl_crystal_F_000 1624
_exptl_crystal_size_max 0.20
_exptl_crystal_size_mid 0.45
_exptl_crystal_size_min 0.68
_refine_diff_density_max 1.992
_refine_diff_density_min -2.111
_refine_diff_density_rms 0.141
_refine_ls_extinction_coef 0.00030(4)
_refine_ls_extinction_expression Fc^*^=kFc[1+0.001xFc^2^\l^3^/sin(2\q)]^-1/4^
_refine_ls_extinction_method SHELXL
_refine_ls_goodness_of_fit_ref 1.116
_refine_ls_hydrogen_treatment mixed
_refine_ls_matrix_type full
_refine_ls_number_parameters 740
_refine_ls_number_reflns 13591
_refine_ls_number_restraints 0
_refine_ls_restrained_S_all 1.116
_refine_ls_R_factor_all 0.0370
_refine_ls_R_factor_gt 0.0327
_refine_ls_shift/su_max 0.004
_refine_ls_shift/su_mean 0.000
_refine_ls_structure_factor_coef Fsqd
_refine_ls_weighting_details 'calc w=1/[\s^2^(Fo^2^)+(0.0167P)^2^+19.6327P] where P=(Fo^2^+2Fc^2^)/3'
_refine_ls_weighting_scheme calc
_refine_ls_wR_factor_gt 0.0715
_refine_ls_wR_factor_ref 0.0756
_reflns_number_gt 12546
_reflns_number_total 13591
_reflns_threshold_expression >2sigma(I)
_cod_data_source_file ic048915ssi20041008_105057_1.cif
_cod_data_source_block Hg(1)2(ClO4)2
_cod_depositor_comments
;
The following automatic conversions were performed:
'_symmetry_cell_setting' value 'Triclinic' changed to 'triclinic'
according to '/home/saulius/struct/CIF-dictionaries/cif_core.dic'
dictionary named 'cif_core.dic' version 2.4.1 from 2010-06-29.

Automatic conversion script
Id: cif_fix_enum 1527 2010-12-29 10:47:43Z saulius 
;
_cod_database_code 4308340

loop_
_symmetry_equiv_pos_as_xyz
'x, y, z'
'-x, -y, -z'

loop_
_atom_site_label
_atom_site_type_symbol
_atom_site_fract_x
_atom_site_fract_y
_atom_site_fract_z
_atom_site_U_iso_or_equiv
_atom_site_adp_type
_atom_site_occupancy
_atom_site_symmetry_multiplicity
_atom_site_calc_flag
_atom_site_refinement_flags
_atom_site_disorder_assembly
_atom_site_disorder_group
Hg1 Hg 0.701560(14) 0.955607(13) 0.181357(7) 0.01843(5) Uani 1 1 d . . .
Hg2 Hg 1.228740(14) 0.606568(13) 0.292464(7) 0.01855(5) Uani 1 1 d . . .
Cl1 Cl 1.33229(10) 0.18434(9) 0.44818(5) 0.0242(2) Uani 1 1 d . . .
Cl2 Cl 0.78440(9) 1.33837(9) 0.04208(5) 0.0242(2) Uani 1 1 d . . .
Cl3 Cl 0.73721(10) 0.52444(10) 0.31178(6) 0.0293(2) Uani 1 1 d . . .
Cl4 Cl 1.31783(10) 0.91465(9) 0.20460(5) 0.0248(2) Uani 1 1 d . . .
S1A S 0.60666(10) 0.74463(10) 0.16329(6) 0.0253(2) Uani 1 1 d . . .
S1B S 0.64460(10) 1.16952(9) 0.19211(5) 0.0227(2) Uani 1 1 d . . .
S1C S 1.42077(10) 0.71976(10) 0.34688(5) 0.0264(2) Uani 1 1 d . . .
S1D S 1.05648(9) 0.61767(9) 0.20182(5) 0.0203(2) Uani 1 1 d . . .
O11 O 1.3020(4) 0.1072(4) 0.39572(19) 0.0443(10) Uani 1 1 d . . .
O12 O 1.3749(4) 0.2915(4) 0.4293(2) 0.0464(10) Uani 1 1 d . . .
O13 O 1.2262(4) 0.1968(4) 0.48066(19) 0.0437(10) Uani 1 1 d . . .
O14 O 1.4288(4) 0.1431(4) 0.48739(17) 0.0403(9) Uani 1 1 d . . .
O21 O 0.6827(4) 1.3938(4) 0.0622(3) 0.0700(18) Uani 1 1 d . . .
O22 O 0.8293(5) 1.2637(4) 0.08600(19) 0.0542(13) Uani 1 1 d . . .
O23 O 0.8806(3) 1.4217(3) 0.03480(18) 0.0346(8) Uani 1 1 d . . .
O24 O 0.7479(3) 1.2728(3) -0.01434(16) 0.0312(7) Uani 1 1 d . . .
O31 O 0.6394(4) 0.4488(4) 0.3260(2) 0.0463(10) Uani 1 1 d . . .
O32 O 0.8529(3) 0.4848(3) 0.33270(18) 0.0351(8) Uani 1 1 d . . .
O33 O 0.7291(5) 0.5249(7) 0.2473(2) 0.089(2) Uani 1 1 d . . .
O34 O 0.7244(4) 0.6328(4) 0.3412(3) 0.0761(19) Uani 1 1 d . . .
O41 O 1.2013(4) 0.9117(4) 0.1702(3) 0.0574(13) Uani 1 1 d . . .
O42 O 1.4085(4) 0.9692(3) 0.17073(17) 0.0377(8) Uani 1 1 d . . .
O43 O 1.3173(4) 0.9770(3) 0.26266(18) 0.0394(9) Uani 1 1 d . . .
O44 O 1.3498(3) 0.8013(3) 0.21296(18) 0.0334(8) Uani 1 1 d . . .
N1A N 0.6373(3) 0.9362(3) 0.07434(17) 0.0213(7) Uani 1 1 d . . .
N2A N 0.8627(3) 0.8519(3) 0.13354(18) 0.0259(8) Uani 1 1 d . . .
N1B N 0.8876(3) 1.0580(3) 0.23722(17) 0.0204(7) Uani 1 1 d . . .
N2B N 0.6479(3) 0.9793(3) 0.28248(18) 0.0239(8) Uani 1 1 d . . .
N1C N 1.2501(4) 0.5354(4) 0.39533(19) 0.0282(8) Uani 1 1 d . . .
N2C N 1.1406(3) 0.7500(3) 0.35568(18) 0.0237(8) Uani 1 1 d . . .
N1D N 1.3237(3) 0.5491(3) 0.20155(18) 0.0206(7) Uani 1 1 d . . .
N2D N 1.1520(3) 0.4083(3) 0.26803(17) 0.0224(7) Uani 1 1 d . . .
C11A C 0.6831(4) 1.0084(4) 0.0374(2) 0.0246(9) Uani 1 1 d . . .
H11A H 0.7281 1.0752 0.0550 0.030 Uiso 1 1 calc R . .
C12A C 0.6674(4) 0.9896(4) -0.0259(2) 0.0267(9) Uani 1 1 d . . .
H12A H 0.7011 1.0420 -0.0509 0.032 Uiso 1 1 calc R . .
C13A C 0.6007(4) 0.8916(4) -0.0508(2) 0.0274(9) Uani 1 1 d . . .
H13D H 0.5882 0.8758 -0.0935 0.033 Uiso 1 1 calc R . .
C14A C 0.5525(4) 0.8170(4) -0.0126(2) 0.0243(9) Uani 1 1 d . . .
H14A H 0.5058 0.7503 -0.0290 0.029 Uiso 1 1 calc R . .
C15A C 0.5732(4) 0.8408(3) 0.0497(2) 0.0203(8) Uani 1 1 d . . .
C16A C 0.5179(4) 0.7614(4) 0.0919(2) 0.0246(9) Uani 1 1 d . . .
H16C H 0.5015 0.6862 0.0697 0.030 Uiso 1 1 calc R . .
H16D H 0.4387 0.7884 0.1012 0.030 Uiso 1 1 calc R . .
C21A C 0.9461(4) 0.9150(5) 0.1086(2) 0.0318(11) Uani 1 1 d . . .
H21B H 0.9740 0.9866 0.1284 0.038 Uiso 1 1 calc R . .
C22A C 0.9935(5) 0.8805(6) 0.0553(3) 0.0439(15) Uani 1 1 d . . .
H22D H 1.0526 0.9273 0.0389 0.053 Uiso 1 1 calc R . .
C23A C 0.9529(5) 0.7765(6) 0.0266(3) 0.0467(16) Uani 1 1 d . . .
H23C H 0.9821 0.7514 -0.0105 0.056 Uiso 1 1 calc R . .
C24A C 0.8692(5) 0.7092(5) 0.0526(3) 0.0404(13) Uani 1 1 d . . .
H24B H 0.8417 0.6367 0.0340 0.048 Uiso 1 1 calc R . .
C25A C 0.8259(4) 0.7491(4) 0.1064(2) 0.0285(10) Uani 1 1 d . . .
C26A C 0.7376(5) 0.6767(4) 0.1379(3) 0.0358(12) Uani 1 1 d . . .
H26E H 0.7829 0.6487 0.1736 0.043 Uiso 1 1 calc R . .
H26F H 0.7076 0.6104 0.1099 0.043 Uiso 1 1 calc R . .
C11B C 0.9679(4) 0.9964(4) 0.2670(2) 0.0273(9) Uani 1 1 d . . .
H11B H 0.9804 0.9236 0.2494 0.033 Uiso 1 1 calc R . .
C12B C 1.0331(4) 1.0335(5) 0.3217(2) 0.0317(11) Uani 1 1 d . . .
H12D H 1.0902 0.9879 0.3407 0.038 Uiso 1 1 calc R . .
C13B C 1.0132(4) 1.1392(4) 0.3486(2) 0.0303(10) Uani 1 1 d . . .
H13A H 1.0546 1.1661 0.3868 0.036 Uiso 1 1 calc R . .
C14B C 0.9308(4) 1.2049(4) 0.3180(2) 0.0254(9) Uani 1 1 d . . .
H14B H 0.9160 1.2776 0.3349 0.030 Uiso 1 1 calc R . .
C15B C 0.8710(4) 1.1616(4) 0.2623(2) 0.0201(8) Uani 1 1 d . . .
C16B C 0.7906(4) 1.2351(4) 0.2256(2) 0.0235(9) Uani 1 1 d . . .
H16E H 0.8359 1.2621 0.1926 0.028 Uiso 1 1 calc R . .
H16F H 0.7755 1.3019 0.2522 0.028 Uiso 1 1 calc R . .
C21B C 0.6782(4) 0.9028(5) 0.3215(2) 0.0312(10) Uani 1 1 d . . .
H21A H 0.7090 0.8350 0.3064 0.037 Uiso 1 1 calc R . .
C22B C 0.6663(4) 0.9189(5) 0.3833(2) 0.0344(11) Uani 1 1 d . . .
H22B H 0.6888 0.8638 0.4101 0.041 Uiso 1 1 calc R . .
C23B C 0.6204(5) 1.0187(5) 0.4046(2) 0.0370(12) Uani 1 1 d . . .
H23A H 0.6093 1.0320 0.4463 0.044 Uiso 1 1 calc R . .
C24B C 0.5908(4) 1.0985(5) 0.3643(2) 0.0322(11) Uani 1 1 d . . .
H24C H 0.5614 1.1676 0.3784 0.039 Uiso 1 1 calc R . .
C25B C 0.6048(4) 1.0763(4) 0.3030(2) 0.0253(9) Uani 1 1 d . . .
C26B C 0.5635(4) 1.1594(4) 0.2585(2) 0.0278(10) Uani 1 1 d . . .
H26C H 0.5688 1.2350 0.2805 0.033 Uiso 1 1 calc R . .
H26D H 0.4767 1.1394 0.2447 0.033 Uiso 1 1 calc R . .
C11C C 1.1542(5) 0.4816(5) 0.4168(3) 0.0395(13) Uani 1 1 d . . .
H11D H 1.0872 0.4519 0.3892 0.047 Uiso 1 1 calc R . .
C12C C 1.1508(7) 0.4687(6) 0.4779(3) 0.0564(19) Uani 1 1 d . . .
H12C H 1.0834 0.4291 0.4921 0.068 Uiso 1 1 calc R . .
C13C C 1.2475(8) 0.5145(8) 0.5180(3) 0.067(2) Uani 1 1 d . . .
H13C H 1.2463 0.5082 0.5603 0.080 Uiso 1 1 calc R . .
C14C C 1.3455(6) 0.5695(6) 0.4963(3) 0.0495(17) Uani 1 1 d . . .
H14C H 1.4126 0.6011 0.5233 0.059 Uiso 1 1 calc R . .
C15C C 1.3450(5) 0.5782(4) 0.4344(2) 0.0288(10) Uani 1 1 d . . .
C16C C 1.4544(4) 0.6316(5) 0.4090(2) 0.0337(11) Uani 1 1 d . . .
H16G H 1.5041 0.5711 0.3946 0.040 Uiso 1 1 calc R . .
H16H H 1.5043 0.6780 0.4422 0.040 Uiso 1 1 calc R . .
C21C C 1.0220(4) 0.7348(4) 0.3655(3) 0.0312(10) Uani 1 1 d . . .
H21D H 0.9683 0.6910 0.3356 0.037 Uiso 1 1 calc R . .
C22C C 0.9754(5) 0.7798(5) 0.4166(3) 0.0378(12) Uani 1 1 d . . .
H22C H 0.8921 0.7663 0.4225 0.045 Uiso 1 1 calc R . .
C23C C 1.0553(6) 0.8457(6) 0.4594(3) 0.0448(14) Uani 1 1 d . . .
H23D H 1.0268 0.8784 0.4952 0.054 Uiso 1 1 calc R . .
C24C C 1.1765(5) 0.8634(5) 0.4495(3) 0.0394(12) Uani 1 1 d . . .
H24D H 1.2311 0.9093 0.4781 0.047 Uiso 1 1 calc R . .
C25C C 1.2176(4) 0.8129(4) 0.3969(2) 0.0254(9) Uani 1 1 d . . .
C26C C 1.3487(4) 0.8358(4) 0.3843(2) 0.0284(10) Uani 1 1 d . . .
H26G H 1.3975 0.8593 0.4233 0.034 Uiso 1 1 calc R . .
H26H H 1.3527 0.9002 0.3589 0.034 Uiso 1 1 calc R . .
C11D C 1.4282(4) 0.4976(4) 0.2060(2) 0.0273(9) Uani 1 1 d . . .
H11C H 1.4692 0.4935 0.2452 0.033 Uiso 1 1 calc R . .
C12D C 1.4792(5) 0.4497(4) 0.1560(3) 0.0342(11) Uani 1 1 d . . .
H12B H 1.5536 0.4146 0.1607 0.041 Uiso 1 1 calc R . .
C13D C 1.4170(5) 0.4554(4) 0.0990(3) 0.0373(12) Uani 1 1 d . . .
H13B H 1.4492 0.4246 0.0638 0.045 Uiso 1 1 calc R . .
C14D C 1.3078(5) 0.5062(4) 0.0938(2) 0.0282(10) Uani 1 1 d . . .
H14D H 1.2632 0.5080 0.0553 0.034 Uiso 1 1 calc R . .
C15D C 1.2647(4) 0.5545(4) 0.14566(19) 0.0203(8) Uani 1 1 d . . .
C16D C 1.1512(4) 0.6199(4) 0.1397(2) 0.0220(8) Uani 1 1 d . . .
H16A H 1.1008 0.5897 0.1021 0.026 Uiso 1 1 calc R . .
H16B H 1.1767 0.6993 0.1346 0.026 Uiso 1 1 calc R . .
C21D C 1.2232(4) 0.3302(4) 0.2891(2) 0.0268(9) Uani 1 1 d . . .
H21C H 1.2706 0.3470 0.3269 0.032 Uiso 1 1 calc R . .
C22D C 1.2306(4) 0.2262(4) 0.2580(3) 0.0325(11) Uani 1 1 d . . .
H22A H 1.2794 0.1719 0.2751 0.039 Uiso 1 1 calc R . .
C23D C 1.1655(5) 0.2030(4) 0.2017(3) 0.0363(12) Uani 1 1 d . . .
H23B H 1.1713 0.1335 0.1788 0.044 Uiso 1 1 calc R . .
C24D C 1.0904(4) 0.2843(4) 0.1789(2) 0.0273(9) Uani 1 1 d . . .
H24A H 1.0449 0.2705 0.1403 0.033 Uiso 1 1 calc R . .
C25D C 1.0843(4) 0.3853(4) 0.2140(2) 0.0223(8) Uani 1 1 d . . .
C26D C 0.9964(4) 0.4710(4) 0.1942(2) 0.0236(9) Uani 1 1 d . . .
H26A H 0.9257 0.4645 0.2181 0.028 Uiso 1 1 calc R . .
H26B H 0.9662 0.4508 0.1512 0.028 Uiso 1 1 calc R . .

loop_
_atom_site_aniso_label
_atom_site_aniso_U_11
_atom_site_aniso_U_22
_atom_site_aniso_U_33
_atom_site_aniso_U_23
_atom_site_aniso_U_13
_atom_site_aniso_U_12
Hg1 0.01545(8) 0.01927(8) 0.02041(8) 0.00019(5) 0.00154(5) 0.00200(5)
Hg2 0.01655(8) 0.02020(8) 0.01861(8) 0.00046(5) 0.00024(5) 0.00260(5)
Cl1 0.0217(5) 0.0292(5) 0.0220(5) 0.0015(4) 0.0009(4) 0.0067(4)
Cl2 0.0198(5) 0.0261(5) 0.0263(5) -0.0005(4) 0.0047(4) -0.0019(4)
Cl3 0.0237(5) 0.0330(6) 0.0345(6) 0.0095(5) 0.0087(4) 0.0112(4)
Cl4 0.0214(5) 0.0196(5) 0.0330(5) 0.0013(4) -0.0008(4) 0.0047(4)
S1A 0.0217(5) 0.0217(5) 0.0335(6) 0.0080(4) 0.0026(4) 0.0014(4)
S1B 0.0187(5) 0.0210(5) 0.0279(5) 0.0036(4) -0.0022(4) 0.0015(4)
S1C 0.0156(5) 0.0320(6) 0.0307(6) -0.0012(5) 0.0014(4) -0.0004(4)
S1D 0.0156(4) 0.0204(5) 0.0247(5) 0.0016(4) -0.0017(4) 0.0052(4)
O11 0.033(2) 0.053(3) 0.042(2) -0.0180(19) -0.0036(17) 0.0030(18)
O12 0.049(2) 0.034(2) 0.058(3) 0.0163(19) 0.007(2) 0.0040(18)
O13 0.035(2) 0.062(3) 0.038(2) 0.0069(19) 0.0171(17) 0.0144(19)
O14 0.034(2) 0.060(3) 0.0283(18) 0.0106(17) -0.0032(15) 0.0188(18)
O21 0.037(2) 0.061(3) 0.109(4) -0.044(3) 0.036(3) 0.000(2)
O22 0.076(3) 0.044(2) 0.037(2) 0.0204(19) -0.023(2) -0.023(2)
O23 0.0287(18) 0.0274(18) 0.047(2) 0.0053(15) 0.0038(16) -0.0079(14)
O24 0.0327(18) 0.0324(18) 0.0266(17) -0.0008(14) -0.0022(14) 0.0002(15)
O31 0.037(2) 0.045(2) 0.055(3) 0.006(2) -0.0033(19) -0.0089(18)
O32 0.0273(18) 0.0327(19) 0.046(2) 0.0041(16) -0.0010(15) 0.0129(15)
O33 0.052(3) 0.187(7) 0.045(3) 0.057(4) 0.020(2) 0.054(4)
O34 0.038(3) 0.029(2) 0.160(6) -0.012(3) 0.016(3) 0.0108(19)
O41 0.027(2) 0.051(3) 0.088(4) -0.004(2) -0.023(2) 0.0109(19)
O42 0.046(2) 0.0328(19) 0.0350(19) 0.0085(15) 0.0069(17) -0.0054(16)
O43 0.049(2) 0.032(2) 0.038(2) -0.0032(16) 0.0141(17) 0.0031(17)
O44 0.0359(19) 0.0218(17) 0.044(2) 0.0062(15) 0.0040(16) 0.0065(14)
N1A 0.0185(17) 0.0158(16) 0.0293(19) 0.0031(14) -0.0009(14) 0.0018(13)
N2A 0.0192(18) 0.027(2) 0.030(2) 0.0001(16) -0.0036(15) 0.0016(15)
N1B 0.0176(17) 0.0195(17) 0.0244(18) 0.0047(14) 0.0012(14) 0.0015(13)
N2B 0.0192(17) 0.0274(19) 0.0255(19) 0.0034(15) 0.0053(14) -0.0022(15)
N1C 0.028(2) 0.028(2) 0.031(2) 0.0041(16) 0.0086(16) 0.0068(16)
N2C 0.0181(17) 0.0233(18) 0.0298(19) 0.0033(15) 0.0015(14) 0.0030(14)
N1D 0.0128(16) 0.0185(17) 0.0307(19) 0.0032(14) 0.0021(14) 0.0015(13)
N2D 0.0196(17) 0.0245(18) 0.0250(18) 0.0084(15) 0.0046(14) 0.0043(14)
C11A 0.021(2) 0.023(2) 0.030(2) 0.0049(17) -0.0018(17) 0.0009(16)
C12A 0.022(2) 0.030(2) 0.028(2) 0.0083(18) 0.0007(17) 0.0054(18)
C13A 0.025(2) 0.035(3) 0.022(2) -0.0010(18) -0.0006(17) 0.0079(19)
C14A 0.020(2) 0.022(2) 0.030(2) -0.0036(17) 0.0007(17) 0.0053(16)
C15A 0.0125(17) 0.0168(19) 0.031(2) 0.0000(16) -0.0014(15) 0.0050(14)
C16A 0.020(2) 0.023(2) 0.031(2) 0.0015(17) 0.0020(17) 0.0003(16)
C21A 0.016(2) 0.042(3) 0.037(3) 0.007(2) -0.0020(18) -0.0016(19)
C22A 0.020(2) 0.076(4) 0.040(3) 0.017(3) 0.011(2) 0.015(3)
C23A 0.034(3) 0.079(5) 0.031(3) -0.003(3) 0.007(2) 0.034(3)
C24A 0.034(3) 0.041(3) 0.044(3) -0.012(2) -0.006(2) 0.023(2)
C25A 0.018(2) 0.031(2) 0.036(3) 0.0018(19) -0.0035(18) 0.0116(18)
C26A 0.032(3) 0.018(2) 0.057(3) 0.002(2) 0.002(2) 0.0076(19)
C11B 0.022(2) 0.026(2) 0.035(2) 0.0058(19) 0.0061(18) 0.0033(17)
C12B 0.020(2) 0.038(3) 0.038(3) 0.012(2) -0.0039(19) 0.0037(19)
C13B 0.024(2) 0.038(3) 0.026(2) 0.0028(19) -0.0043(18) -0.005(2)
C14B 0.020(2) 0.027(2) 0.029(2) 0.0017(18) 0.0022(17) -0.0020(17)
C15B 0.0165(19) 0.0187(19) 0.026(2) 0.0050(16) 0.0028(15) -0.0006(15)
C16B 0.022(2) 0.0175(19) 0.030(2) 0.0030(16) 0.0014(17) -0.0007(16)
C21B 0.022(2) 0.038(3) 0.035(3) 0.013(2) 0.0029(19) -0.0018(19)
C22B 0.021(2) 0.056(3) 0.027(2) 0.013(2) 0.0046(18) -0.001(2)
C23B 0.024(2) 0.062(4) 0.023(2) -0.003(2) 0.0042(18) -0.009(2)
C24B 0.023(2) 0.043(3) 0.029(2) -0.008(2) 0.0070(18) -0.007(2)
C25B 0.017(2) 0.027(2) 0.030(2) -0.0028(18) 0.0033(17) -0.0073(17)
C26B 0.025(2) 0.021(2) 0.039(3) 0.0014(18) 0.0120(19) 0.0028(17)
C11C 0.036(3) 0.041(3) 0.047(3) 0.016(2) 0.016(2) 0.014(2)
C12C 0.051(4) 0.067(4) 0.065(4) 0.040(4) 0.032(3) 0.029(3)
C13C 0.086(6) 0.095(6) 0.032(3) 0.032(4) 0.022(3) 0.047(5)
C14C 0.055(4) 0.070(4) 0.027(3) 0.004(3) 0.001(3) 0.038(3)
C15C 0.030(2) 0.031(2) 0.027(2) 0.0043(19) -0.0006(18) 0.0156(19)
C16C 0.021(2) 0.038(3) 0.039(3) -0.002(2) -0.009(2) 0.009(2)
C21C 0.022(2) 0.027(2) 0.045(3) 0.003(2) 0.006(2) 0.0019(18)
C22C 0.030(3) 0.042(3) 0.047(3) 0.011(2) 0.015(2) 0.015(2)
C23C 0.048(3) 0.051(4) 0.039(3) 0.003(3) 0.018(3) 0.018(3)
C24C 0.042(3) 0.044(3) 0.031(3) -0.007(2) 0.002(2) 0.013(2)
C25C 0.028(2) 0.023(2) 0.025(2) 0.0035(17) -0.0024(17) 0.0045(17)
C26C 0.023(2) 0.023(2) 0.037(3) -0.0010(19) -0.0019(19) 0.0016(17)
C11D 0.017(2) 0.027(2) 0.039(3) 0.0076(19) 0.0011(18) 0.0046(17)
C12D 0.028(2) 0.026(2) 0.053(3) 0.006(2) 0.020(2) 0.0093(19)
C13D 0.050(3) 0.024(2) 0.043(3) 0.002(2) 0.024(3) 0.012(2)
C14D 0.040(3) 0.019(2) 0.027(2) 0.0014(17) 0.0061(19) 0.0012(19)
C15D 0.021(2) 0.0174(19) 0.022(2) 0.0023(15) 0.0028(16) -0.0007(15)
C16D 0.019(2) 0.022(2) 0.025(2) 0.0061(16) 0.0032(16) 0.0028(16)
C21D 0.023(2) 0.026(2) 0.035(2) 0.0140(19) 0.0074(18) 0.0071(18)
C22D 0.022(2) 0.026(2) 0.053(3) 0.013(2) 0.008(2) 0.0062(18)
C23D 0.027(2) 0.023(2) 0.060(4) 0.000(2) 0.013(2) 0.0011(19)
C24D 0.018(2) 0.027(2) 0.036(2) -0.0013(19) 0.0066(18) -0.0021(17)
C25D 0.0173(19) 0.022(2) 0.029(2) 0.0077(17) 0.0050(16) -0.0001(16)
C26D 0.0176(19) 0.022(2) 0.031(2) 0.0045(17) -0.0005(17) 0.0026(16)

loop_
_atom_type_symbol
_atom_type_description
_atom_type_scat_dispersion_real
_atom_type_scat_dispersion_imag
_atom_type_scat_source
C C 0.0033 0.0016 'International Tables Vol C Tables 4.2.6.8 and 6.1.1.4'
H H 0.0000 0.0000 'International Tables Vol C Tables 4.2.6.8 and 6.1.1.4'
N N 0.0061 0.0033 'International Tables Vol C Tables 4.2.6.8 and 6.1.1.4'
O O 0.0106 0.0060 'International Tables Vol C Tables 4.2.6.8 and 6.1.1.4'
S S 0.1246 0.1234 'International Tables Vol C Tables 4.2.6.8 and 6.1.1.4'
Cl Cl 0.1484 0.1585 'International Tables Vol C Tables 4.2.6.8 and 6.1.1.4'
Hg Hg -2.3894 9.2266 'International Tables Vol C Tables 4.2.6.8 and 6.1.1.4'

loop_
_geom_angle_atom_site_label_1
_geom_angle_atom_site_label_2
_geom_angle_atom_site_label_3
_geom_angle
_geom_angle_site_symmetry_1
_geom_angle_site_symmetry_3
_geom_angle_publ_flag
N2B Hg1 N1A 148.35(13) . . ?
N2B Hg1 N1B 77.19(12) . . ?
N1A Hg1 N1B 129.54(12) . . ?
N2B Hg1 N2A 133.21(13) . . ?
N1A Hg1 N2A 74.61(12) . . ?
N1B Hg1 N2A 80.06(12) . . ?
N2B Hg1 S1A 93.94(10) . . ?
N1A Hg1 S1A 77.01(9) . . ?
N1B Hg1 S1A 137.03(9) . . ?
N2A Hg1 S1A 76.10(10) . . ?
N2B Hg1 S1B 76.74(10) . . ?
N1A Hg1 S1B 92.38(9) . . ?
N1B Hg1 S1B 76.20(9) . . ?
N2A Hg1 S1B 135.38(10) . . ?
S1A Hg1 S1B 143.23(3) . . ?
N1D Hg2 N2C 150.65(13) . . ?
N1D Hg2 N2D 75.98(12) . . ?
N2C Hg2 N2D 127.39(13) . . ?
N1D Hg2 N1C 130.02(13) . . ?
N2C Hg2 N1C 76.52(13) . . ?
N2D Hg2 N1C 79.48(13) . . ?
N1D Hg2 S1C 95.23(9) . . ?
N2C Hg2 S1C 78.03(9) . . ?
N2D Hg2 S1C 138.52(9) . . ?
N1C Hg2 S1C 75.85(10) . . ?
N1D Hg2 S1D 75.46(9) . . ?
N2C Hg2 S1D 91.81(9) . . ?
N2D Hg2 S1D 76.73(9) . . ?
N1C Hg2 S1D 138.60(10) . . ?
S1C Hg2 S1D 141.04(4) . . ?
O11 Cl1 O12 108.9(3) . . ?
O11 Cl1 O13 109.6(3) . . ?
O12 Cl1 O13 110.2(3) . . ?
O11 Cl1 O14 109.9(3) . . ?
O12 Cl1 O14 108.4(3) . . ?
O13 Cl1 O14 109.7(2) . . ?
O21 Cl2 O24 109.6(3) . . ?
O21 Cl2 O23 109.1(3) . . ?
O24 Cl2 O23 110.4(2) . . ?
O21 Cl2 O22 110.8(4) . . ?
O24 Cl2 O22 108.4(2) . . ?
O23 Cl2 O22 108.4(2) . . ?
O34 Cl3 O33 112.6(4) . . ?
O34 Cl3 O31 108.2(3) . . ?
O33 Cl3 O31 107.2(4) . . ?
O34 Cl3 O32 109.8(3) . . ?
O33 Cl3 O32 108.7(3) . . ?
O31 Cl3 O32 110.3(2) . . ?
O41 Cl4 O43 111.0(3) . . ?
O41 Cl4 O44 109.6(3) . . ?
O43 Cl4 O44 110.0(2) . . ?
O41 Cl4 O42 108.7(3) . . ?
O43 Cl4 O42 109.0(2) . . ?
O44 Cl4 O42 108.6(2) . . ?
C16A S1A C26A 102.0(2) . . ?
C16A S1A Hg1 96.31(15) . . ?
C26A S1A Hg1 99.45(17) . . ?
C26B S1B C16B 101.1(2) . . ?
C26B S1B Hg1 96.98(15) . . ?
C16B S1B Hg1 99.13(15) . . ?
C16C S1C C26C 102.1(2) . . ?
C16C S1C Hg2 99.63(17) . . ?
C26C S1C Hg2 99.36(15) . . ?
C16D S1D C26D 101.2(2) . . ?
C16D S1D Hg2 98.90(14) . . ?
C26D S1D Hg2 98.90(15) . . ?
C11A N1A C15A 118.9(4) . . ?
C11A N1A Hg1 120.5(3) . . ?
C15A N1A Hg1 119.4(3) . . ?
C21A N2A C25A 118.4(5) . . ?
C21A N2A Hg1 116.3(3) . . ?
C25A N2A Hg1 115.4(3) . . ?
C11B N1B C15B 117.8(4) . . ?
C11B N1B Hg1 117.6(3) . . ?
C15B N1B Hg1 114.9(3) . . ?
C21B N2B C25B 119.7(4) . . ?
C21B N2B Hg1 119.3(3) . . ?
C25B N2B Hg1 120.3(3) . . ?
C15C N1C C11C 119.2(5) . . ?
C15C N1C Hg2 118.0(3) . . ?
C11C N1C Hg2 120.2(4) . . ?
C25C N2C C21C 119.3(4) . . ?
C25C N2C Hg2 116.5(3) . . ?
C21C N2C Hg2 118.9(3) . . ?
C11D N1D C15D 118.4(4) . . ?
C11D N1D Hg2 120.3(3) . . ?
C15D N1D Hg2 120.7(3) . . ?
C21D N2D C25D 119.0(4) . . ?
C21D N2D Hg2 116.5(3) . . ?
C25D N2D Hg2 115.7(3) . . ?
N1A C11A C12A 122.9(4) . . ?
N1A C11A H11A 118.5 . . ?
C12A C11A H11A 118.5 . . ?
C13A C12A C11A 117.7(4) . . ?
C13A C12A H12A 121.1 . . ?
C11A C12A H12A 121.1 . . ?
C12A C13A C14A 119.4(4) . . ?
C12A C13A H13D 120.3 . . ?
C14A C13A H13D 120.3 . . ?
C15A C14A C13A 119.4(4) . . ?
C15A C14A H14A 120.3 . . ?
C13A C14A H14A 120.3 . . ?
N1A C15A C14A 121.5(4) . . ?
N1A C15A C16A 118.5(4) . . ?
C14A C15A C16A 119.9(4) . . ?
C15A C16A S1A 117.1(3) . . ?
C15A C16A H16C 108.0 . . ?
S1A C16A H16C 108.0 . . ?
C15A C16A H16D 108.0 . . ?
S1A C16A H16D 108.0 . . ?
H16C C16A H16D 107.3 . . ?
N2A C21A C22A 122.9(5) . . ?
N2A C21A H21B 118.5 . . ?
C22A C21A H21B 118.5 . . ?
C23A C22A C21A 118.5(6) . . ?
C23A C22A H22D 120.8 . . ?
C21A C22A H22D 120.8 . . ?
C22A C23A C24A 119.3(5) . . ?
C22A C23A H23C 120.4 . . ?
C24A C23A H23C 120.4 . . ?
C23A C24A C25A 119.1(5) . . ?
C23A C24A H24B 120.4 . . ?
C25A C24A H24B 120.4 . . ?
N2A C25A C24A 121.8(5) . . ?
N2A C25A C26A 117.1(5) . . ?
C24A C25A C26A 121.1(5) . . ?
C25A C26A S1A 116.3(3) . . ?
C25A C26A H26E 108.2 . . ?
S1A C26A H26E 108.2 . . ?
C25A C26A H26F 108.2 . . ?
S1A C26A H26F 108.2 . . ?
H26E C26A H26F 107.4 . . ?
N1B C11B C12B 123.5(5) . . ?
N1B C11B H11B 118.2 . . ?
C12B C11B H11B 118.2 . . ?
C11B C12B C13B 118.6(4) . . ?
C11B C12B H12D 120.7 . . ?
C13B C12B H12D 120.7 . . ?
C12B C13B C14B 118.7(4) . . ?
C12B C13B H13A 120.7 . . ?
C14B C13B H13A 120.7 . . ?
C15B C14B C13B 118.7(4) . . ?
C15B C14B H14B 120.6 . . ?
C13B C14B H14B 120.6 . . ?
N1B C15B C14B 122.6(4) . . ?
N1B C15B C16B 117.5(4) . . ?
C14B C15B C16B 119.7(4) . . ?
C15B C16B S1B 116.4(3) . . ?
C15B C16B H16E 108.2 . . ?
S1B C16B H16E 108.2 . . ?
C15B C16B H16F 108.2 . . ?
S1B C16B H16F 108.2 . . ?
H16E C16B H16F 107.3 . . ?
N2B C21B C22B 122.6(5) . . ?
N2B C21B H21A 118.7 . . ?
C22B C21B H21A 118.7 . . ?
C21B C22B C23B 117.8(5) . . ?
C21B C22B H22B 121.1 . . ?
C23B C22B H22B 121.1 . . ?
C24B C23B C22B 119.5(5) . . ?
C24B C23B H23A 120.3 . . ?
C22B C23B H23A 120.3 . . ?
C23B C24B C25B 119.5(5) . . ?
C23B C24B H24C 120.3 . . ?
C25B C24B H24C 120.3 . . ?
N2B C25B C24B 120.9(5) . . ?
N2B C25B C26B 119.6(4) . . ?
C24B C25B C26B 119.3(5) . . ?
C25B C26B S1B 117.2(3) . . ?
C25B C26B H26C 108.0 . . ?
S1B C26B H26C 108.0 . . ?
C25B C26B H26D 108.0 . . ?
S1B C26B H26D 108.0 . . ?
H26C C26B H26D 107.2 . . ?
N1C C11C C12C 121.9(6) . . ?
N1C C11C H11D 119.1 . . ?
C12C C11C H11D 119.1 . . ?
C13C C12C C11C 118.7(6) . . ?
C13C C12C H12C 120.7 . . ?
C11C C12C H12C 120.7 . . ?
C14C C13C C12C 119.6(6) . . ?
C14C C13C H13C 120.2 . . ?
C12C C13C H13C 120.2 . . ?
C13C C14C C15C 119.2(6) . . ?
C13C C14C H14C 120.4 . . ?
C15C C14C H14C 120.4 . . ?
N1C C15C C14C 121.4(5) . . ?
N1C C15C C16C 118.2(4) . . ?
C14C C15C C16C 120.3(5) . . ?
C15C C16C S1C 115.4(3) . . ?
C15C C16C H16G 108.4 . . ?
S1C C16C H16G 108.4 . . ?
C15C C16C H16H 108.4 . . ?
S1C C16C H16H 108.4 . . ?
H16G C16C H16H 107.5 . . ?
N2C C21C C22C 123.3(5) . . ?
N2C C21C H21D 118.3 . . ?
C22C C21C H21D 118.3 . . ?
C21C C22C C23C 117.5(5) . . ?
C21C C22C H22C 121.2 . . ?
C23C C22C H22C 121.2 . . ?
C24C C23C C22C 119.7(5) . . ?
C24C C23C H23D 120.1 . . ?
C22C C23C H23D 120.1 . . ?
C23C C24C C25C 119.4(5) . . ?
C23C C24C H24D 120.3 . . ?
C25C C24C H24D 120.3 . . ?
N2C C25C C24C 120.7(5) . . ?
N2C C25C C26C 119.3(4) . . ?
C24C C25C C26C 119.8(5) . . ?
C25C C26C S1C 116.9(3) . . ?
C25C C26C H26G 108.1 . . ?
S1C C26C H26G 108.1 . . ?
C25C C26C H26H 108.1 . . ?
S1C C26C H26H 108.1 . . ?
H26G C26C H26H 107.3 . . ?
N1D C11D C12D 123.3(5) . . ?
N1D C11D H11C 118.3 . . ?
C12D C11D H11C 118.3 . . ?
C13D C12D C11D 117.5(5) . . ?
C13D C12D H12B 121.2 . . ?
C11D C12D H12B 121.2 . . ?
C14D C13D C12D 119.8(5) . . ?
C14D C13D H13B 120.1 . . ?
C12D C13D H13B 120.1 . . ?
C13D C14D C15D 119.1(5) . . ?
C13D C14D H14D 120.4 . . ?
C15D C14D H14D 120.4 . . ?
N1D C15D C14D 121.8(4) . . ?
N1D C15D C16D 118.8(4) . . ?
C14D C15D C16D 119.4(4) . . ?
C15D C16D S1D 116.6(3) . . ?
C15D C16D H16A 108.1 . . ?
S1D C16D H16A 108.1 . . ?
C15D C16D H16B 108.1 . . ?
S1D C16D H16B 108.1 . . ?
H16A C16D H16B 107.3 . . ?
N2D C21D C22D 122.9(5) . . ?
N2D C21D H21C 118.6 . . ?
C22D C21D H21C 118.6 . . ?
C23D C22D C21D 118.8(5) . . ?
C23D C22D H22A 120.6 . . ?
C21D C22D H22A 120.6 . . ?
C22D C23D C24D 118.9(5) . . ?
C22D C23D H23B 120.6 . . ?
C24D C23D H23B 120.6 . . ?
C25D C24D C23D 118.8(5) . . ?
C25D C24D H24A 120.6 . . ?
C23D C24D H24A 120.6 . . ?
N2D C25D C24D 121.5(4) . . ?
N2D C25D C26D 117.6(4) . . ?
C24D C25D C26D 120.8(4) . . ?
C25D C26D S1D 116.2(3) . . ?
C25D C26D H26A 108.2 . . ?
S1D C26D H26A 108.2 . . ?
C25D C26D H26B 108.2 . . ?
S1D C26D H26B 108.2 . . ?
H26A C26D H26B 107.4 . . ?

loop_
_geom_bond_atom_site_label_1
_geom_bond_atom_site_label_2
_geom_bond_distance
_geom_bond_site_symmetry_2
_geom_bond_publ_flag
Hg1 N2B 2.382(4) . ?
Hg1 N1A 2.409(4) . ?
Hg1 N1B 2.501(4) . ?
Hg1 N2A 2.511(4) . ?
Hg1 S1A 2.6539(12) . ?
Hg1 S1B 2.6707(11) . ?
Hg2 N1D 2.441(4) . ?
Hg2 N2C 2.447(4) . ?
Hg2 N2D 2.467(4) . ?
Hg2 N1C 2.496(4) . ?
Hg2 S1C 2.5926(11) . ?
Hg2 S1D 2.6604(10) . ?
Cl1 O11 1.431(4) . ?
Cl1 O12 1.441(4) . ?
Cl1 O13 1.448(4) . ?
Cl1 O14 1.451(4) . ?
Cl2 O21 1.435(4) . ?
Cl2 O24 1.438(4) . ?
Cl2 O23 1.440(4) . ?
Cl2 O22 1.448(4) . ?
Cl3 O34 1.427(5) . ?
Cl3 O33 1.429(5) . ?
Cl3 O31 1.439(4) . ?
Cl3 O32 1.444(4) . ?
Cl4 O41 1.436(4) . ?
Cl4 O43 1.442(4) . ?
Cl4 O44 1.443(3) . ?
Cl4 O42 1.461(4) . ?
S1A C16A 1.818(5) . ?
S1A C26A 1.823(5) . ?
S1B C26B 1.807(5) . ?
S1B C16B 1.819(5) . ?
S1C C16C 1.824(6) . ?
S1C C26C 1.829(5) . ?
S1D C16D 1.813(5) . ?
S1D C26D 1.824(5) . ?
N1A C11A 1.343(6) . ?
N1A C15A 1.354(5) . ?
N2A C21A 1.342(6) . ?
N2A C25A 1.347(6) . ?
N1B C11B 1.349(6) . ?
N1B C15B 1.350(6) . ?
N2B C21B 1.344(6) . ?
N2B C25B 1.347(6) . ?
N1C C15C 1.347(7) . ?
N1C C11C 1.351(7) . ?
N2C C25C 1.342(6) . ?
N2C C21C 1.356(6) . ?
N1D C11D 1.345(6) . ?
N1D C15D 1.357(6) . ?
N2D C21D 1.342(6) . ?
N2D C25D 1.356(6) . ?
C11A C12A 1.401(7) . ?
C11A H11A 0.9500 . ?
C12A C13A 1.392(7) . ?
C12A H12A 0.9500 . ?
C13A C14A 1.394(7) . ?
C13A H13D 0.9500 . ?
C14A C15A 1.387(6) . ?
C14A H14A 0.9500 . ?
C15A C16A 1.524(6) . ?
C16A H16C 0.9900 . ?
C16A H16D 0.9900 . ?
C21A C22A 1.388(8) . ?
C21A H21B 0.9500 . ?
C22A C23A 1.381(10) . ?
C22A H22D 0.9500 . ?
C23A C24A 1.383(10) . ?
C23A H23C 0.9500 . ?
C24A C25A 1.394(7) . ?
C24A H24B 0.9500 . ?
C25A C26A 1.520(8) . ?
C26A H26E 0.9900 . ?
C26A H26F 0.9900 . ?
C11B C12B 1.383(7) . ?
C11B H11B 0.9500 . ?
C12B C13B 1.396(8) . ?
C12B H12D 0.9500 . ?
C13B C14B 1.404(7) . ?
C13B H13A 0.9500 . ?
C14B C15B 1.394(6) . ?
C14B H14B 0.9500 . ?
C15B C16B 1.519(6) . ?
C16B H16E 0.9900 . ?
C16B H16F 0.9900 . ?
C21B C22B 1.393(7) . ?
C21B H21A 0.9500 . ?
C22B C23B 1.394(8) . ?
C22B H22B 0.9500 . ?
C23B C24B 1.390(8) . ?
C23B H23A 0.9500 . ?
C24B C25B 1.394(7) . ?
C24B H24C 0.9500 . ?
C25B C26B 1.517(7) . ?
C26B H26C 0.9900 . ?
C26B H26D 0.9900 . ?
C11C C12C 1.383(9) . ?
C11C H11D 0.9500 . ?
C12C C13C 1.383(12) . ?
C12C H12C 0.9500 . ?
C13C C14C 1.379(11) . ?
C13C H13C 0.9500 . ?
C14C C15C 1.387(7) . ?
C14C H14C 0.9500 . ?
C15C C16C 1.511(8) . ?
C16C H16G 0.9900 . ?
C16C H16H 0.9900 . ?
C21C C22C 1.380(8) . ?
C21C H21D 0.9500 . ?
C22C C23C 1.396(9) . ?
C22C H22C 0.9500 . ?
C23C C24C 1.387(9) . ?
C23C H23D 0.9500 . ?
C24C C25C 1.405(7) . ?
C24C H24D 0.9500 . ?
C25C C26C 1.518(7) . ?
C26C H26G 0.9900 . ?
C26C H26H 0.9900 . ?
C11D C12D 1.396(7) . ?
C11D H11C 0.9500 . ?
C12D C13D 1.394(8) . ?
C12D H12B 0.9500 . ?
C13D C14D 1.388(7) . ?
C13D H13B 0.9500 . ?
C14D C15D 1.390(6) . ?
C14D H14D 0.9500 . ?
C15D C16D 1.524(6) . ?
C16D H16A 0.9900 . ?
C16D H16B 0.9900 . ?
C21D C22D 1.386(7) . ?
C21D H21C 0.9500 . ?
C22D C23D 1.385(8) . ?
C22D H22A 0.9500 . ?
C23D C24D 1.412(7) . ?
C23D H23B 0.9500 . ?
C24D C25D 1.396(7) . ?
C24D H24A 0.9500 . ?
C25D C26D 1.520(6) . ?
C26D H26A 0.9900 . ?
C26D H26B 0.9900 . ?

loop_
_geom_hbond_atom_site_label_D
_geom_hbond_atom_site_label_H
_geom_hbond_atom_site_label_A
_geom_hbond_distance_DH
_geom_hbond_distance_HA
_geom_hbond_distance_DA
_geom_hbond_angle_DHA
_geom_hbond_site_symmetry_A
C13B H13A O13 0.95 2.68 3.586(6) 160.6 1_565
C23B H23A O14 0.95 2.67 3.294(7) 124.0 1_465
C16C H16H O14 0.99 2.58 3.505(7) 156.0 2_866
C22C H22C O13 0.95 2.65 3.354(7) 131.3 2_766
C26C H26G O14 0.99 2.64 3.575(6) 158.2 2_866
C21D H21C O12 0.95 2.61 3.478(7) 152.8 .
C11A H11A O22 0.95 2.47 3.410(6) 170.4 .
C14A H14A O21 0.95 2.63 3.542(7) 160.4 2_675
C24A H24B O23 0.95 2.63 3.439(7) 143.0 1_545
C16B H16E O22 0.99 2.37 3.215(7) 143.2 .
C13D H13B O21 0.95 2.64 3.247(7) 122.0 1_645
C14D H14D O23 0.95 2.66 3.573(6) 160.7 2_775
C24D H24A O22 0.95 2.57 3.378(7) 143.3 1_545
C26D H26B O23 0.99 2.66 3.646(6) 173.3 1_545
C26A H26E O33 0.99 2.38 3.145(8) 133.7 .
C14B H14B O32 0.95 2.62 3.506(6) 155.7 1_565
C21B H21A O34 0.95 2.60 3.352(7) 136.2 .
C16C H16G O31 0.99 2.66 3.616(7) 161.6 1_655
C11D H11C O31 0.95 2.59 3.490(6) 158.0 1_655
C26D H26A O33 0.99 2.47 3.375(7) 151.8 .
C13A H13D O42 0.95 2.62 3.244(6) 123.7 2_775
C16A H16D O42 0.99 2.62 3.294(6) 125.5 1_455
C26B H26D O42 0.99 2.54 3.181(6) 121.9 1_455
C26B H26D O43 0.99 2.62 3.393(6) 135.3 1_455
C26C H26H O11 0.99 2.66 3.311(7) 123.7 1_565
C26C H26H O43 0.99 2.40 3.297(7) 150.4 .
C16D H16B O41 0.99 2.59 3.499(7) 152.7 .
C16D H16B O44 0.99 2.64 3.221(6) 117.9 .
C22D H22A O43 0.95 2.39 3.194(6) 141.8 1_545

loop_
_geom_torsion_atom_site_label_1
_geom_torsion_atom_site_label_2
_geom_torsion_atom_site_label_3
_geom_torsion_atom_site_label_4
_geom_torsion
_geom_torsion_site_symmetry_1
_geom_torsion_site_symmetry_2
_geom_torsion_site_symmetry_3
_geom_torsion_site_symmetry_4
_geom_torsion_publ_flag
N2B Hg1 S1A C16A 129.81(18) . . . . ?
N1A Hg1 S1A C16A -19.49(18) . . . . ?
N1B Hg1 S1A C16A -154.79(19) . . . . ?
N2A Hg1 S1A C16A -96.57(18) . . . . ?
S1B Hg1 S1A C16A 56.79(17) . . . . ?
N2B Hg1 S1A C26A -126.8(2) . . . . ?
N1A Hg1 S1A C26A 83.9(2) . . . . ?
N1B Hg1 S1A C26A -51.4(2) . . . . ?
N2A Hg1 S1A C26A 6.8(2) . . . . ?
S1B Hg1 S1A C26A 160.1(2) . . . . ?
N2B Hg1 S1B C26B -17.01(19) . . . . ?
N1A Hg1 S1B C26B 132.93(19) . . . . ?
N1B Hg1 S1B C26B -96.84(19) . . . . ?
N2A Hg1 S1B C26B -156.7(2) . . . . ?
S1A Hg1 S1B C26B 61.60(18) . . . . ?
N2B Hg1 S1B C16B 85.49(18) . . . . ?
N1A Hg1 S1B C16B -124.56(18) . . . . ?
N1B Hg1 S1B C16B 5.67(18) . . . . ?
N2A Hg1 S1B C16B -54.2(2) . . . . ?
S1A Hg1 S1B C16B 164.10(16) . . . . ?
N1D Hg2 S1C C16C -112.5(2) . . . . ?
N2C Hg2 S1C C16C 96.4(2) . . . . ?
N2D Hg2 S1C C16C -37.8(2) . . . . ?
N1C Hg2 S1C C16C 17.5(2) . . . . ?
S1D Hg2 S1C C16C 174.22(18) . . . . ?
N1D Hg2 S1C C26C 143.39(19) . . . . ?
N2C Hg2 S1C C26C -7.7(2) . . . . ?
N2D Hg2 S1C C26C -141.9(2) . . . . ?
N1C Hg2 S1C C26C -86.6(2) . . . . ?
S1D Hg2 S1C C26C 70.12(18) . . . . ?
N1D Hg2 S1D C16D -17.98(17) . . . . ?
N2C Hg2 S1D C16D 135.24(17) . . . . ?
N2D Hg2 S1D C16D -96.68(17) . . . . ?
N1C Hg2 S1D C16D -153.2(2) . . . . ?
S1C Hg2 S1D C16D 62.17(16) . . . . ?
N1D Hg2 S1D C26D 84.91(18) . . . . ?
N2C Hg2 S1D C26D -121.87(18) . . . . ?
N2D Hg2 S1D C26D 6.21(18) . . . . ?
N1C Hg2 S1D C26D -50.3(2) . . . . ?
S1C Hg2 S1D C26D 165.06(16) . . . . ?
N2B Hg1 N1A C11A 122.8(4) . . . . ?
N1B Hg1 N1A C11A -19.5(4) . . . . ?
N2A Hg1 N1A C11A -82.2(3) . . . . ?
S1A Hg1 N1A C11A -161.1(3) . . . . ?
S1B Hg1 N1A C11A 54.5(3) . . . . ?
N2B Hg1 N1A C15A -69.8(4) . . . . ?
N1B Hg1 N1A C15A 147.9(3) . . . . ?
N2A Hg1 N1A C15A 85.3(3) . . . . ?
S1A Hg1 N1A C15A 6.4(3) . . . . ?
S1B Hg1 N1A C15A -138.0(3) . . . . ?
N2B Hg1 N2A C21A -116.9(3) . . . . ?
N1A Hg1 N2A C21A 80.7(3) . . . . ?
N1B Hg1 N2A C21A -55.2(3) . . . . ?
S1A Hg1 N2A C21A 160.8(3) . . . . ?
S1B Hg1 N2A C21A 3.3(4) . . . . ?
N2B Hg1 N2A C25A 97.8(4) . . . . ?
N1A Hg1 N2A C25A -64.5(3) . . . . ?
N1B Hg1 N2A C25A 159.6(4) . . . . ?
S1A Hg1 N2A C25A 15.6(3) . . . . ?
S1B Hg1 N2A C25A -141.9(3) . . . . ?
N2B Hg1 N1B C11B 83.1(3) . . . . ?
N1A Hg1 N1B C11B -116.1(3) . . . . ?
N2A Hg1 N1B C11B -55.7(3) . . . . ?
S1A Hg1 N1B C11B 1.2(4) . . . . ?
S1B Hg1 N1B C11B 162.3(3) . . . . ?
N2B Hg1 N1B C15B -62.4(3) . . . . ?
N1A Hg1 N1B C15B 98.4(3) . . . . ?
N2A Hg1 N1B C15B 158.8(3) . . . . ?
S1A Hg1 N1B C15B -144.3(3) . . . . ?
S1B Hg1 N1B C15B 16.9(3) . . . . ?
N1A Hg1 N2B C21B 122.6(4) . . . . ?
N1B Hg1 N2B C21B -86.3(3) . . . . ?
N2A Hg1 N2B C21B -23.5(4) . . . . ?
S1A Hg1 N2B C21B 51.1(3) . . . . ?
S1B Hg1 N2B C21B -164.9(4) . . . . ?
N1A Hg1 N2B C25B -67.6(4) . . . . ?
N1B Hg1 N2B C25B 83.4(3) . . . . ?
N2A Hg1 N2B C25B 146.3(3) . . . . ?
S1A Hg1 N2B C25B -139.1(3) . . . . ?
S1B Hg1 N2B C25B 4.8(3) . . . . ?
N1D Hg2 N1C C15C 83.8(4) . . . . ?
N2C Hg2 N1C C15C -81.9(3) . . . . ?
N2D Hg2 N1C C15C 145.3(4) . . . . ?
S1C Hg2 N1C C15C -1.1(3) . . . . ?
S1D Hg2 N1C C15C -159.1(3) . . . . ?
N1D Hg2 N1C C11C -114.5(4) . . . . ?
N2C Hg2 N1C C11C 79.8(4) . . . . ?
N2D Hg2 N1C C11C -53.0(4) . . . . ?
S1C Hg2 N1C C11C 160.6(4) . . . . ?
S1D Hg2 N1C C11C 2.7(5) . . . . ?
N1D Hg2 N2C C25C -89.0(4) . . . . ?
N2D Hg2 N2C C25C 133.6(3) . . . . ?
N1C Hg2 N2C C25C 68.4(3) . . . . ?
S1C Hg2 N2C C25C -9.7(3) . . . . ?
S1D Hg2 N2C C25C -151.8(3) . . . . ?
N1D Hg2 N2C C21C 116.9(4) . . . . ?
N2D Hg2 N2C C21C -20.6(4) . . . . ?
N1C Hg2 N2C C21C -85.8(4) . . . . ?
S1C Hg2 N2C C21C -163.9(4) . . . . ?
S1D Hg2 N2C C21C 54.1(4) . . . . ?
N2C Hg2 N1D C11D 128.1(3) . . . . ?
N2D Hg2 N1D C11D -85.5(3) . . . . ?
N1C Hg2 N1D C11D -22.6(4) . . . . ?
S1C Hg2 N1D C11D 53.3(3) . . . . ?
S1D Hg2 N1D C11D -165.2(3) . . . . ?
N2C Hg2 N1D C15D -60.9(4) . . . . ?
N2D Hg2 N1D C15D 85.5(3) . . . . ?
N1C Hg2 N1D C15D 148.4(3) . . . . ?
S1C Hg2 N1D C15D -135.7(3) . . . . ?
S1D Hg2 N1D C15D 5.9(3) . . . . ?
N1D Hg2 N2D C21D 84.8(3) . . . . ?
N2C Hg2 N2D C21D -115.2(3) . . . . ?
N1C Hg2 N2D C21D -51.3(3) . . . . ?
S1C Hg2 N2D C21D 2.9(4) . . . . ?
S1D Hg2 N2D C21D 162.8(3) . . . . ?
N1D Hg2 N2D C25D -62.4(3) . . . . ?
N2C Hg2 N2D C25D 97.6(3) . . . . ?
N1C Hg2 N2D C25D 161.5(3) . . . . ?
S1C Hg2 N2D C25D -144.3(3) . . . . ?
S1D Hg2 N2D C25D 15.6(3) . . . . ?
C15A N1A C11A C12A 0.1(7) . . . . ?
Hg1 N1A C11A C12A 167.6(3) . . . . ?
N1A C11A C12A C13A 0.3(7) . . . . ?
C11A C12A C13A C14A 0.1(7) . . . . ?
C12A C13A C14A C15A -0.9(7) . . . . ?
C11A N1A C15A C14A -0.9(6) . . . . ?
Hg1 N1A C15A C14A -168.5(3) . . . . ?
C11A N1A C15A C16A -177.9(4) . . . . ?
Hg1 N1A C15A C16A 14.4(5) . . . . ?
C13A C14A C15A N1A 1.3(6) . . . . ?
C13A C14A C15A C16A 178.3(4) . . . . ?
N1A C15A C16A S1A -37.5(5) . . . . ?
C14A C15A C16A S1A 145.4(4) . . . . ?
C26A S1A C16A C15A -65.6(4) . . . . ?
Hg1 S1A C16A C15A 35.5(3) . . . . ?
C25A N2A C21A C22A 1.9(7) . . . . ?
Hg1 N2A C21A C22A -142.2(4) . . . . ?
N2A C21A C22A C23A 0.0(8) . . . . ?
C21A C22A C23A C24A -1.7(8) . . . . ?
C22A C23A C24A C25A 1.4(8) . . . . ?
C21A N2A C25A C24A -2.2(7) . . . . ?
Hg1 N2A C25A C24A 142.3(4) . . . . ?
C21A N2A C25A C26A 176.1(4) . . . . ?
Hg1 N2A C25A C26A -39.5(5) . . . . ?
C23A C24A C25A N2A 0.5(7) . . . . ?
C23A C24A C25A C26A -177.7(5) . . . . ?
N2A C25A C26A S1A 48.2(6) . . . . ?
C24A C25A C26A S1A -133.6(4) . . . . ?
C16A S1A C26A C25A 70.3(4) . . . . ?
Hg1 S1A C26A C25A -28.3(4) . . . . ?
C15B N1B C11B C12B 0.4(7) . . . . ?
Hg1 N1B C11B C12B -144.1(4) . . . . ?
N1B C11B C12B C13B 1.5(8) . . . . ?
C11B C12B C13B C14B -2.0(7) . . . . ?
C12B C13B C14B C15B 0.7(7) . . . . ?
C11B N1B C15B C14B -1.8(6) . . . . ?
Hg1 N1B C15B C14B 143.6(4) . . . . ?
C11B N1B C15B C16B 173.8(4) . . . . ?
Hg1 N1B C15B C16B -40.8(5) . . . . ?
C13B C14B C15B N1B 1.2(7) . . . . ?
C13B C14B C15B C16B -174.3(4) . . . . ?
N1B C15B C16B S1B 48.4(5) . . . . ?
C14B C15B C16B S1B -135.9(4) . . . . ?
C26B S1B C16B C15B 71.9(4) . . . . ?
Hg1 S1B C16B C15B -27.1(4) . . . . ?
C25B N2B C21B C22B 0.4(7) . . . . ?
Hg1 N2B C21B C22B 170.2(4) . . . . ?
N2B C21B C22B C23B 0.4(7) . . . . ?
C21B C22B C23B C24B -1.4(7) . . . . ?
C22B C23B C24B C25B 1.6(7) . . . . ?
C21B N2B C25B C24B -0.2(6) . . . . ?
Hg1 N2B C25B C24B -169.9(3) . . . . ?
C21B N2B C25B C26B -176.3(4) . . . . ?
Hg1 N2B C25B C26B 14.0(5) . . . . ?
C23B C24B C25B N2B -0.8(7) . . . . ?
C23B C24B C25B C26B 175.3(4) . . . . ?
N2B C25B C26B S1B -34.0(6) . . . . ?
C24B C25B C26B S1B 149.9(4) . . . . ?
C16B S1B C26B C25B -69.5(4) . . . . ?
Hg1 S1B C26B C25B 31.3(4) . . . . ?
C15C N1C C11C C12C -0.3(8) . . . . ?
Hg2 N1C C11C C12C -161.8(5) . . . . ?
N1C C11C C12C C13C 1.5(10) . . . . ?
C11C C12C C13C C14C -1.4(11) . . . . ?
C12C C13C C14C C15C 0.3(10) . . . . ?
C11C N1C C15C C14C -1.0(7) . . . . ?
Hg2 N1C C15C C14C 160.9(4) . . . . ?
C11C N1C C15C C16C 176.3(5) . . . . ?
Hg2 N1C C15C C16C -21.8(5) . . . . ?
C13C C14C C15C N1C 1.0(9) . . . . ?
C13C C14C C15C C16C -176.2(6) . . . . ?
N1C C15C C16C S1C 41.6(6) . . . . ?
C14C C15C C16C S1C -141.1(4) . . . . ?
C26C S1C C16C C15C 65.8(4) . . . . ?
Hg2 S1C C16C C15C -36.0(4) . . . . ?
C25C N2C C21C C22C -0.9(7) . . . . ?
Hg2 N2C C21C C22C 152.5(4) . . . . ?
N2C C21C C22C C23C 1.2(8) . . . . ?
C21C C22C C23C C24C -0.2(9) . . . . ?
C22C C23C C24C C25C -1.1(9) . . . . ?
C21C N2C C25C C24C -0.5(7) . . . . ?
Hg2 N2C C25C C24C -154.5(4) . . . . ?
C21C N2C C25C C26C -176.4(4) . . . . ?
Hg2 N2C C25C C26C 29.6(5) . . . . ?
C23C C24C C25C N2C 1.5(8) . . . . ?
C23C C24C C25C C26C 177.4(5) . . . . ?
N2C C25C C26C S1C -38.8(6) . . . . ?
C24C C25C C26C S1C 145.3(4) . . . . ?
C16C S1C C26C C25C -77.3(4) . . . . ?
Hg2 S1C C26C C25C 24.8(4) . . . . ?
C15D N1D C11D C12D 0.3(7) . . . . ?
Hg2 N1D C11D C12D 171.5(4) . . . . ?
N1D C11D C12D C13D -0.7(8) . . . . ?
C11D C12D C13D C14D -0.7(8) . . . . ?
C12D C13D C14D C15D 2.4(8) . . . . ?
C11D N1D C15D C14D 1.5(6) . . . . ?
Hg2 N1D C15D C14D -169.7(3) . . . . ?
C11D N1D C15D C16D -175.7(4) . . . . ?
Hg2 N1D C15D C16D 13.1(5) . . . . ?
C13D C14D C15D N1D -2.9(7) . . . . ?
C13D C14D C15D C16D 174.4(4) . . . . ?
N1D C15D C16D S1D -33.6(5) . . . . ?
C14D C15D C16D S1D 149.1(4) . . . . ?
C26D S1D C16D C15D -68.5(4) . . . . ?
Hg2 S1D C16D C15D 32.5(3) . . . . ?
C25D N2D C21D C22D -0.2(7) . . . . ?
Hg2 N2D C21D C22D -146.3(4) . . . . ?
N2D C21D C22D C23D 2.6(7) . . . . ?
C21D C22D C23D C24D -2.3(7) . . . . ?
C22D C23D C24D C25D -0.1(7) . . . . ?
C21D N2D C25D C24D -2.4(6) . . . . ?
Hg2 N2D C25D C24D 144.0(4) . . . . ?
C21D N2D C25D C26D 174.6(4) . . . . ?
Hg2 N2D C25D C26D -39.0(5) . . . . ?
C23D C24D C25D N2D 2.5(7) . . . . ?
C23D C24D C25D C26D -174.4(4) . . . . ?
N2D C25D C26D S1D 46.8(5) . . . . ?
C24D C25D C26D S1D -136.2(4) . . . . ?
C16D S1D C26D C25D 73.9(4) . . . . ?
Hg2 S1D C26D C25D -27.0(4) . . . . ?
